data_9010843
loop_
_publ_author_name
'Sokolova, E.'
'Camara, F.'

_publ_section_title
;
 Re-investigation of the crystal structure of magnesium astrophyllite
;
_journal_name_full 'European Journal of Mineralogy'
_journal_page_first 253
_journal_page_last 260
_journal_paper_doi 10.1127/0935-1221/2008/0020-1796
_journal_volume 20
_journal_year 2008
_chemical_compound_source 'Mt. Yukspor, Khibina alkaline massif, Kola Peninsula, Russia'
_chemical_formula_sum 'Ba0.01 Ca0.14 F0.17 Fe3.2 H4 K1.96 Mg2.05 Mn0.75 Na1.65 Nb0.03 O30 Si8 Ti1.97'
_chemical_name_mineral Astrophyllite
_space_group_IT_number 12
_symmetry_space_group_name_Hall '-C 2y'
_symmetry_space_group_name_H-M 'C 1 2/m 1'
_cell_angle_alpha 90
_cell_angle_beta 99.615
_cell_angle_gamma 90
_cell_formula_units_Z 2
_cell_length_a 5.3327
_cell_length_b 23.1535
_cell_length_c 10.3775
_cell_volume 1263.317
_database_code_amcsd 0007257
_exptl_crystal_density_diffrn 3.155
_cod_original_formula_sum 'K1.96 Ba.01 Na1.65 Ca.14 Fe3.2 Mn.75 Mg2.05 (Ti1.97 Nb.03) Si8 O30 H4 F.17'
_cod_database_code 9010843

loop_
_space_group_symop_operation_xyz
x,y,z
1/2+x,1/2+y,z
x,-y,z
1/2+x,1/2-y,z
-x,y,-z
1/2-x,1/2+y,-z
-x,-y,-z
1/2-x,1/2-y,-z

loop_
_atom_site_aniso_label
_atom_site_aniso_U_11
_atom_site_aniso_U_22
_atom_site_aniso_U_33
_atom_site_aniso_U_12
_atom_site_aniso_U_13
_atom_site_aniso_U_23
KA 0.03070 0.02680 0.02260 0.00000 0.00450 0.00000
BaA 0.03070 0.02680 0.02260 0.00000 0.00450 0.00000
NaB 0.01360 0.00990 0.00640 0.00000 -0.00150 0.00000
CaB 0.01360 0.00990 0.00640 0.00000 -0.00150 0.00000
NaM1 0.00790 0.01270 0.01750 0.00000 0.00050 0.00000
FeM2 0.00520 0.01000 0.01250 0.00000 0.00090 0.00000
MnM2 0.00520 0.01000 0.01250 0.00000 0.00090 0.00000
FeM3 0.00570 0.00970 0.01200 0.00000 0.00220 0.00000
MgM3 0.00570 0.00970 0.01200 0.00000 0.00220 0.00000
MgM4 0.00610 0.01060 0.01280 0.00000 0.00190 0.00000
FeM4 0.00610 0.01060 0.01280 0.00000 0.00190 0.00000
TiD 0.00240 0.00790 0.00910 0.00000 0.00190 0.00000
NbD 0.00240 0.00790 0.00910 0.00000 0.00190 0.00000
SiT1 0.00480 0.00810 0.00920 0.00000 0.00150 -0.00020
SiT2 0.00520 0.00800 0.00990 -0.00030 0.00170 -0.00020
O1 0.00820 0.01370 0.01030 0.00000 0.00240 0.00000
O2 0.00940 0.01340 0.00980 0.00020 0.00150 -0.00020
O3 0.01220 0.02000 0.01400 0.00790 0.00450 0.00240
O4 0.01150 0.02270 0.01620 0.00900 0.00060 -0.00330
O5 0.02520 0.00910 0.01320 -0.00010 0.00130 -0.00010
O6 0.00690 0.01220 0.01000 0.00080 0.00180 -0.00050
O7 0.00940 0.02010 0.01260 -0.00550 0.00310 -0.00020
O-h8 0.00940 0.01330 0.01150 -0.00060 0.00130 0.00040

loop_
_atom_site_label
_atom_site_fract_x
_atom_site_fract_y
_atom_site_fract_z
_atom_site_occupancy
_atom_site_U_iso_or_equiv
_atom_site_type_symbol
_atom_site_attached_hydrogens
KA 0.50000 0.13847 0.50000 0.98000 0.02670 K 0
BaA 0.50000 0.13847 0.50000 0.00500 0.02670 Ba 0
NaB 0.00000 0.00000 0.50000 0.65000 0.01030 Na 0
CaB 0.00000 0.00000 0.50000 0.14000 0.01030 Ca 0
NaM1 0.00000 0.00000 0.00000 1.00000 0.01290 Na 0
FeM2 0.50000 0.07440 0.00000 0.62500 0.00930 Fe 0
MnM2 0.50000 0.07440 0.00000 0.37500 0.00930 Mn 0
FeM3 0.00000 0.14505 0.00000 0.60000 0.00910 Fe 0
MgM3 0.00000 0.14505 0.00000 0.40000 0.00910 Mg 0
MgM4 0.50000 0.21399 0.00000 0.62500 0.00980 Mg 0
FeM4 0.50000 0.21399 0.00000 0.37500 0.00980 Fe 0
TiD 0.43702 0.00000 0.28713 0.98500 0.00640 Ti 0
NbD 0.43702 0.00000 0.28713 0.01500 0.00640 Nb 0
SiT1 0.07901 0.21773 0.73587 1.00000 0.00730 Si 0
SiT2 0.07573 0.08555 0.72932 1.00000 0.00760 Si 0
O1 0.40350 0.00000 0.11780 1.00000 0.01070 O 0
O2 0.13930 0.08202 0.88680 1.00000 0.01090 O 0
O3 0.29820 0.05764 0.66090 1.00000 0.01520 O 0
O4 0.19660 0.05755 0.32870 1.00000 0.01700 O 0
O5 0.05370 0.15325 0.67690 1.00000 0.01610 O 0
O6 0.12980 0.21770 0.89300 1.00000 0.00960 O 0
O7 0.81410 0.74859 0.67810 1.00000 0.01390 O 0
O-h8 0.36560 0.14762 0.10300 1.00000 0.01150 O 0
H 0.38600 0.14200 0.19100 1.00000 0.01380 H 0
F 0.50000 0.00000 0.50000 0.17000 0.00900 F 0

loop_
_cod_changelog_entry_id
_cod_changelog_entry_author
_cod_changelog_entry_date
_cod_changelog_entry_text
1
;cod-tools version 3.8.0
Id: cif_guess_AMCSD_atom_types 9581 2023-05-17 12:35:41Z saulius
;
2023-05-18T08:43:34+03:00
;Derived atom types and hydrogen counts
from atom names that follow the AMCSD naming convention
(Wat == water, O-H == hydroxyl).
;
2
;cod-tools version 3.10.1
Id: cif_fix_AMCSD_aniso_labels 10200 2024-08-01 14:09:44Z saulius
;
2024-08-02T12:21:35+03:00
;Changed the following '_atom_site_aniso_label' values:
'Oh8' -> 'O-h8'
;

loop_
_cod_related_entry_id
_cod_related_entry_database
_cod_related_entry_code
1 AMCSD 0007257
